data_4086889
loop_
_publ_author_name
'Garc\'ia-L\'opez, Jos\'e Antonio'
'Frutos-Pedre\~no, Roberto'
'Bautista, Delia'
'Saura-Llamas, Isabel'
'Vicente, Jos\'e'

_publ_section_title
;
 Norbornadiene as a Building Block for the Synthesis of Linked
 Benzazocinones and Benzazocinium Salts through Tetranuclear
 Carbopalladated Intermediates
;
_journal_issue 2
_journal_name_full Organometallics
_journal_page_first 372
_journal_paper_doi 10.1021/acs.organomet.6b00795
_journal_volume 36
_journal_year 2017
_chemical_formula_sum 'C37 H53 Cl N4 Pd'
_chemical_formula_weight 695.68
_space_group_crystal_system trigonal
_space_group_IT_number 163
_space_group_name_Hall '-P 3 2c'
_space_group_name_H-M_alt 'P -3 1 c'
_symmetry_space_group_name_Hall '-P 3 2c'
_symmetry_space_group_name_H-M 'P -3 1 c'
_atom_sites_solution_hydrogens mixed
_atom_sites_solution_primary direct
_audit_creation_method SHELXL-2014/7
_cell_angle_alpha 90
_cell_angle_beta 90
_cell_angle_gamma 120
_cell_formula_units_Z 12
_cell_length_a 25.4325(19)
_cell_length_b 25.4325(19)
_cell_length_c 22.690(2)
_cell_measurement_reflns_used 9991
_cell_measurement_temperature 100(2)
_cell_measurement_theta_max 27.19
_cell_measurement_theta_min 2.40
_cell_volume 12709.9(17)
_computing_cell_refinement 'SAINT V8.34A (Bruker AXS Inc., 2011)'
_computing_data_collection 'APEX2 2014.1-1 (Bruker AXS Inc.)'
_computing_data_reduction 'SAINT V8.34A (Bruker AXS Inc., 2011)'
_computing_molecular_graphics 'Bruker SHELXTL'
_computing_publication_material 'Bruker SHELXTL'
_computing_structure_refinement 'SHELXL-2014/7 (Sheldrick, 2014)'
_computing_structure_solution 'SHELXS-97 (Sheldrick, 2008)'
_diffrn_ambient_temperature 100(2)
_diffrn_detector_area_resol_mean 10.4167
_diffrn_measured_fraction_theta_full 0.999
_diffrn_measured_fraction_theta_max 0.998
_diffrn_measurement_device_type 'Bruker D8 QUEST'
_diffrn_measurement_method '\w-scans and phi scans'
_diffrn_radiation_type MoK\a
_diffrn_radiation_wavelength 0.71073
_diffrn_reflns_av_R_equivalents 0.0665
_diffrn_reflns_av_unetI/netI 0.0287
_diffrn_reflns_Laue_measured_fraction_full 0.999
_diffrn_reflns_Laue_measured_fraction_max 0.998
_diffrn_reflns_limit_h_max 32
_diffrn_reflns_limit_h_min -32
_diffrn_reflns_limit_k_max 31
_diffrn_reflns_limit_k_min -32
_diffrn_reflns_limit_l_max 29
_diffrn_reflns_limit_l_min -29
_diffrn_reflns_number 143485
_diffrn_reflns_point_group_measured_fraction_full 0.999
_diffrn_reflns_point_group_measured_fraction_max 0.998
_diffrn_reflns_theta_full 25.242
_diffrn_reflns_theta_max 27.217
_diffrn_reflns_theta_min 1.849
_diffrn_source 'high brilliance microfocus sealed tube '
_exptl_absorpt_coefficient_mu 0.526
_exptl_absorpt_correction_T_max 0.7455
_exptl_absorpt_correction_T_min 0.6683
_exptl_absorpt_correction_type multi-scan
_exptl_absorpt_process_details SADABS
_exptl_crystal_colour brown
_exptl_crystal_density_diffrn 1.091
_exptl_crystal_description block
_exptl_crystal_F_000 4392
_exptl_crystal_size_max 0.330
_exptl_crystal_size_mid 0.330
_exptl_crystal_size_min 0.180
_refine_diff_density_max 1.833
_refine_diff_density_min -0.573
_refine_diff_density_rms 0.091
_refine_ls_extinction_method none
_refine_ls_goodness_of_fit_ref 1.079
_refine_ls_hydrogen_treatment mixed
_refine_ls_matrix_type full
_refine_ls_number_parameters 395
_refine_ls_number_reflns 9466
_refine_ls_number_restraints 19
_refine_ls_restrained_S_all 1.079
_refine_ls_R_factor_all 0.0909
_refine_ls_R_factor_gt 0.0529
_refine_ls_shift/su_max 0.002
_refine_ls_shift/su_mean 0.000
_refine_ls_structure_factor_coef Fsqd
_refine_ls_weighting_details 'w=1/[\s^2^(Fo^2^)+(0.0531P)^2^+36.1129P] where P=(Fo^2^+2Fc^2^)/3'
_refine_ls_weighting_scheme calc
_refine_ls_wR_factor_gt 0.1225
_refine_ls_wR_factor_ref 0.1543
_reflns_Friedel_coverage 0.000
_reflns_number_gt 6496
_reflns_number_total 9466
_reflns_threshold_expression 'I > 2\s(I)'
_cod_data_source_file om6b00795_si_002.cif
_cod_data_source_block galo74_platon_sq
_cod_depositor_comments 'Adding full bibliography for 4086885--4086890.cif.'
_cod_original_cell_volume 12710(2)
_cod_database_code 4086889
_shelx_shelxl_version_number 2014/7
_shelx_space_group_comment
;
The symmetry employed for this shelxl refinement is uniquely defined
by the following loop, which should always be used as a source of
symmetry information in preference to the above space-group names.
They are only intended as comments.
;
_shelx_estimated_absorpt_t_min 0.845
_shelx_estimated_absorpt_t_max 0.911

loop_
_space_group_symop_operation_xyz
'x, y, z'
'-y, x-y, z'
'-x+y, -x, z'
'-y, -x, -z+1/2'
'-x+y, y, -z+1/2'
'x, x-y, -z+1/2'
'-x, -y, -z'
'y, -x+y, -z'
'x-y, x, -z'
'y, x, z-1/2'
'x-y, -y, z-1/2'
'-x, -x+y, z-1/2'

loop_
_atom_site_label
_atom_site_type_symbol
_atom_site_fract_x
_atom_site_fract_y
_atom_site_fract_z
_atom_site_U_iso_or_equiv
_atom_site_adp_type
_atom_site_occupancy
_atom_site_site_symmetry_order
_atom_site_calc_flag
_atom_site_refinement_flags_posn
_atom_site_refinement_flags_adp
_atom_site_refinement_flags_occupancy
_atom_site_disorder_assembly
_atom_site_disorder_group
Pd1 Pd 0.54359(2) 0.08852(2) 0.03309(2) 0.03330(10) Uani 1 1 d D . . . .
Cl1 Cl 0.60433(5) 0.10633(5) -0.05604(5) 0.0464(3) Uani 1 1 d . . . . .
N1 N 0.55506(15) 0.01435(16) 0.05372(15) 0.0377(7) Uani 1 1 d D . . . .
H01A H 0.5204(9) -0.0147(11) 0.0644(15) 0.045 Uiso 1 1 d D U . . .
H01B H 0.5616(15) 0.0024(14) 0.0194(9) 0.045 Uiso 1 1 d D U . . .
N2 N 0.52858(17) 0.19654(16) -0.00370(16) 0.0437(8) Uani 1 1 d D . . . .
N1' N 0.25716(16) -0.02560(17) 0.12429(16) 0.0465(9) Uani 1 1 d . . . . .
N2' N 0.31237(17) 0.06355(18) 0.0748(2) 0.0561(11) Uani 1 1 d D . . . .
H2' H 0.3477(14) 0.0908(19) 0.063(2) 0.067 Uiso 1 1 d D U . . .
C1 C 0.56889(18) 0.12903(18) 0.16499(17) 0.0370(9) Uani 1 1 d . . . . .
C2 C 0.61270(18) 0.11074(19) 0.15850(17) 0.0375(9) Uani 1 1 d . . . . .
C3 C 0.67383(19) 0.1553(2) 0.1611(2) 0.0460(10) Uani 1 1 d . . . . .
H3 H 0.7036 0.1435 0.1565 0.055 Uiso 1 1 calc R U . . .
C4 C 0.6930(2) 0.2162(2) 0.1702(2) 0.0566(13) Uani 1 1 d . . . . .
H4 H 0.7351 0.2455 0.1714 0.068 Uiso 1 1 calc R U . . .
C5 C 0.6498(2) 0.2335(2) 0.1775(2) 0.0595(13) Uani 1 1 d . . . . .
H5 H 0.6621 0.2749 0.1844 0.071 Uiso 1 1 calc R U . . .
C6 C 0.5887(2) 0.1906(2) 0.1748(2) 0.0505(11) Uani 1 1 d . . . . .
H6 H 0.5595 0.2031 0.1797 0.061 Uiso 1 1 calc R U . . .
C7 C 0.59723(18) 0.04537(19) 0.15450(18) 0.0386(9) Uani 1 1 d . . . . .
H7A H 0.5546 0.0199 0.1676 0.046 Uiso 1 1 calc R U . . .
H7B H 0.6230 0.0395 0.1834 0.046 Uiso 1 1 calc R U . . .
C8 C 0.60364(19) 0.0196(2) 0.09469(19) 0.0410(9) Uani 1 1 d D . . . .
C9 C 0.5938(2) -0.0443(2) 0.1058(2) 0.0546(12) Uani 1 1 d . . . . .
H9A H 0.5531 -0.0702 0.1221 0.082 Uiso 1 1 calc R U . . .
H9B H 0.6242 -0.0419 0.1338 0.082 Uiso 1 1 calc R U . . .
H9C H 0.5977 -0.0616 0.0685 0.082 Uiso 1 1 calc R U . . .
C10 C 0.6647(2) 0.0592(2) 0.0647(2) 0.0524(11) Uani 1 1 d . . . . .
H10A H 0.6653 0.0413 0.0267 0.079 Uiso 1 1 calc R U . . .
H10B H 0.6973 0.0617 0.0898 0.079 Uiso 1 1 calc R U . . .
H10C H 0.6708 0.1000 0.0585 0.079 Uiso 1 1 calc R U . . .
C11 C 0.53249(19) 0.15612(19) 0.01218(18) 0.0409(9) Uani 1 1 d . . . . .
C12 C 0.47824(17) 0.05912(17) 0.09794(17) 0.0340(8) Uani 1 1 d . . . . .
H12 H 0.4590 0.0139 0.0991 0.041 Uiso 1 1 calc R U . . .
C13 C 0.50162(17) 0.08203(18) 0.16253(17) 0.0351(8) Uani 1 1 d . . . . .
H13 H 0.4945 0.0463 0.1869 0.042 Uiso 1 1 calc R U . . .
C14 C 0.42617(18) 0.07244(18) 0.08856(18) 0.0363(9) Uani 1 1 d . . . . .
H14 H 0.4173 0.0764 0.0464 0.044 Uiso 1 1 calc R U . . .
C15 C 0.45596(17) 0.10245(18) 0.18247(18) 0.0355(8) Uani 1 1 d . . . . .
H15 H 0.4694 0.1302 0.2174 0.043 Uiso 1 1 calc R U . . .
C16 C 0.44647(18) 0.12994(18) 0.12599(18) 0.0381(9) Uani 1 1 d . . . . .
H16A H 0.4844 0.1652 0.1114 0.046 Uiso 1 1 calc R U . . .
H16B H 0.4144 0.1409 0.1302 0.046 Uiso 1 1 calc R U . . .
C17A C 0.5238(5) 0.2500(4) -0.0175(5) 0.047(4) Uiso 0.560(16) 1 d D . P A 1
C18A C 0.5638(4) 0.3017(4) 0.0242(5) 0.050(3) Uiso 0.560(16) 1 d D . P A 1
H18A H 0.5604 0.3375 0.0147 0.074 Uiso 0.560(16) 1 calc R U P A 1
H18B H 0.5506 0.2892 0.0649 0.074 Uiso 0.560(16) 1 calc R U P A 1
H18C H 0.6061 0.3116 0.0198 0.074 Uiso 0.560(16) 1 calc R U P A 1
C19A C 0.4570(5) 0.2295(7) -0.0094(7) 0.074(6) Uiso 0.560(16) 1 d D . P A 1
H19J H 0.4501 0.2634 -0.0180 0.112 Uiso 0.560(16) 1 calc R U P A 1
H19K H 0.4326 0.1958 -0.0363 0.112 Uiso 0.560(16) 1 calc R U P A 1
H19L H 0.4450 0.2161 0.0314 0.112 Uiso 0.560(16) 1 calc R U P A 1
C20A C 0.5428(7) 0.2677(7) -0.0805(5) 0.081(4) Uiso 0.560(16) 1 d D . P A 1
H20A H 0.5398 0.3037 -0.0904 0.122 Uiso 0.560(16) 1 calc R U P A 1
H20B H 0.5848 0.2770 -0.0856 0.122 Uiso 0.560(16) 1 calc R U P A 1
H20C H 0.5161 0.2341 -0.1066 0.122 Uiso 0.560(16) 1 calc R U P A 1
C17B C 0.5164(6) 0.2437(6) -0.0271(6) 0.049(5) Uiso 0.440(16) 1 d D . P A 2
C18B C 0.5730(5) 0.3045(5) -0.0085(7) 0.062(4) Uiso 0.440(16) 1 d D . P A 2
H18J H 0.5686 0.3385 -0.0225 0.093 Uiso 0.440(16) 1 calc R U P A 2
H18K H 0.5765 0.3061 0.0345 0.093 Uiso 0.440(16) 1 calc R U P A 2
H18L H 0.6095 0.3071 -0.0259 0.093 Uiso 0.440(16) 1 calc R U P A 2
C19B C 0.4588(5) 0.2371(6) 0.0015(7) 0.038(4) Uiso 0.440(16) 1 d D . P A 2
H19A H 0.4507 0.2683 -0.0141 0.057 Uiso 0.440(16) 1 calc R U P A 2
H19B H 0.4243 0.1968 -0.0074 0.057 Uiso 0.440(16) 1 calc R U P A 2
H19C H 0.4644 0.2419 0.0443 0.057 Uiso 0.440(16) 1 calc R U P A 2
C20B C 0.5144(6) 0.2402(6) -0.0927(4) 0.051(3) Uiso 0.440(16) 1 d D . P A 2
H20J H 0.5064 0.2713 -0.1086 0.076 Uiso 0.440(16) 1 calc R U P A 2
H20K H 0.5535 0.2470 -0.1076 0.076 Uiso 0.440(16) 1 calc R U P A 2
H20L H 0.4821 0.2000 -0.1051 0.076 Uiso 0.440(16) 1 calc R U P A 2
C17' C 0.2633(4) 0.0670(4) 0.0407(5) 0.041(3) Uiso 0.533(19) 1 d D . P B 1
C18' C 0.2235(5) 0.0725(5) 0.0876(6) 0.056(3) Uiso 0.533(19) 1 d D . P B 1
H18D H 0.2049 0.0358 0.1120 0.083 Uiso 0.533(19) 1 calc R U P B 1
H18E H 0.2483 0.1079 0.1124 0.083 Uiso 0.533(19) 1 calc R U P B 1
H18F H 0.1915 0.0772 0.0685 0.083 Uiso 0.533(19) 1 calc R U P B 1
C19' C 0.2285(5) 0.0132(4) 0.0011(5) 0.049(3) Uiso 0.533(19) 1 d D . P B 1
H19D H 0.2096 -0.0241 0.0248 0.074 Uiso 0.533(19) 1 calc R U P B 1
H19E H 0.1969 0.0172 -0.0197 0.074 Uiso 0.533(19) 1 calc R U P B 1
H19F H 0.2562 0.0112 -0.0276 0.074 Uiso 0.533(19) 1 calc R U P B 1
C20' C 0.2917(5) 0.1231(4) 0.0035(6) 0.060(3) Uiso 0.533(19) 1 d D . P B 1
H20D H 0.3146 0.1588 0.0286 0.090 Uiso 0.533(19) 1 calc R U P B 1
H20E H 0.3191 0.1207 -0.0253 0.090 Uiso 0.533(19) 1 calc R U P B 1
H20F H 0.2598 0.1267 -0.0173 0.090 Uiso 0.533(19) 1 calc R U P B 1
C17" C 0.2558(5) 0.0648(4) 0.0612(6) 0.045(3) Uiso 0.467(19) 1 d D . P B 2
C18" C 0.2145(5) 0.0602(6) 0.1128(7) 0.057(3) Uiso 0.467(19) 1 d D . P B 2
H18G H 0.1791 0.0615 0.0976 0.085 Uiso 0.467(19) 1 calc R U P B 2
H18H H 0.2009 0.0218 0.1338 0.085 Uiso 0.467(19) 1 calc R U P B 2
H18I H 0.2371 0.0942 0.1398 0.085 Uiso 0.467(19) 1 calc R U P B 2
C19" C 0.2176(7) 0.0137(6) 0.0174(7) 0.067(4) Uiso 0.467(19) 1 d D . P B 2
H19G H 0.1802 0.0142 0.0082 0.100 Uiso 0.467(19) 1 calc R U P B 2
H19H H 0.2409 0.0198 -0.0189 0.100 Uiso 0.467(19) 1 calc R U P B 2
H19I H 0.2073 -0.0255 0.0348 0.100 Uiso 0.467(19) 1 calc R U P B 2
C20" C 0.2814(6) 0.1267(5) 0.0333(8) 0.070(4) Uiso 0.467(19) 1 d D . P B 2
H20G H 0.2480 0.1335 0.0220 0.105 Uiso 0.467(19) 1 calc R U P B 2
H20H H 0.3078 0.1579 0.0616 0.105 Uiso 0.467(19) 1 calc R U P B 2
H20I H 0.3049 0.1290 -0.0017 0.105 Uiso 0.467(19) 1 calc R U P B 2
C1' C 0.34725(18) 0.04729(19) 0.23004(18) 0.0392(9) Uani 1 1 d . . . . .
C2' C 0.29545(19) -0.0076(2) 0.24652(19) 0.0419(9) Uani 1 1 d . . . . .
C3' C 0.25604(19) -0.0063(2) 0.2884(2) 0.0466(10) Uani 1 1 d . . . . .
H3' H 0.2217 -0.0433 0.3007 0.056 Uiso 1 1 calc R U . . .
C4' C 0.2661(2) 0.0478(2) 0.3124(2) 0.0520(11) Uani 1 1 d . . . . .
H4' H 0.2392 0.0478 0.3416 0.062 Uiso 1 1 calc R U . . .
C5' C 0.3149(2) 0.1018(2) 0.2944(2) 0.0475(10) Uani 1 1 d . . . . .
H5' H 0.3210 0.1393 0.3097 0.057 Uiso 1 1 calc R U . . .
C6' C 0.35537(19) 0.1011(2) 0.25329(19) 0.0424(10) Uani 1 1 d . . . . .
H6' H 0.3893 0.1384 0.2410 0.051 Uiso 1 1 calc R U . . .
C7' C 0.2816(2) -0.0660(2) 0.2173(2) 0.0458(10) Uani 1 1 d . . . . .
H7C H 0.2589 -0.0998 0.2453 0.055 Uiso 1 1 calc R U . . .
H7D H 0.3202 -0.0646 0.2079 0.055 Uiso 1 1 calc R U . . .
C8' C 0.2431(2) -0.0792(2) 0.1590(2) 0.0509(11) Uani 1 1 d . . . . .
C9' C 0.1760(2) -0.1065(3) 0.1763(2) 0.0636(14) Uani 1 1 d . . . . .
H9D H 0.1709 -0.0768 0.1994 0.095 Uiso 1 1 calc R U . . .
H9E H 0.1633 -0.1431 0.2000 0.095 Uiso 1 1 calc R U . . .
H9F H 0.1511 -0.1170 0.1407 0.095 Uiso 1 1 calc R U . . .
C10' C 0.2493(2) -0.1264(2) 0.1224(2) 0.0592(13) Uani 1 1 d . . . . .
H10D H 0.2228 -0.1373 0.0878 0.089 Uiso 1 1 calc R U . . .
H10E H 0.2375 -0.1627 0.1464 0.089 Uiso 1 1 calc R U . . .
H10F H 0.2915 -0.1093 0.1096 0.089 Uiso 1 1 calc R U . . .
C11' C 0.30955(19) 0.0185(2) 0.1085(2) 0.0442(10) Uani 1 1 d . . . . .
C12' C 0.37123(17) 0.02445(18) 0.12412(17) 0.0373(9) Uani 1 1 d . . . . .
H12' H 0.3680 -0.0159 0.1171 0.045 Uiso 1 1 calc R U . . .
C13' C 0.39365(17) 0.04407(18) 0.18993(17) 0.0364(8) Uani 1 1 d . . . . .
H13' H 0.4017 0.0124 0.2067 0.044 Uiso 1 1 calc R U . . .

loop_
_atom_site_aniso_label
_atom_site_aniso_U_11
_atom_site_aniso_U_22
_atom_site_aniso_U_33
_atom_site_aniso_U_23
_atom_site_aniso_U_13
_atom_site_aniso_U_12
Pd1 0.03433(17) 0.03148(16) 0.03594(17) -0.00161(12) -0.00297(12) 0.01785(13)
Cl1 0.0483(6) 0.0364(5) 0.0506(6) -0.0007(4) 0.0083(5) 0.0183(5)
N1 0.0400(18) 0.0405(19) 0.0374(18) -0.0033(15) -0.0064(15) 0.0236(16)
N2 0.050(2) 0.041(2) 0.047(2) 0.0003(16) -0.0017(16) 0.0277(17)
N1' 0.0333(18) 0.052(2) 0.050(2) -0.0112(18) -0.0051(16) 0.0180(17)
N2' 0.040(2) 0.047(2) 0.086(3) -0.001(2) -0.014(2) 0.0246(18)
C1 0.033(2) 0.040(2) 0.033(2) -0.0020(17) -0.0024(16) 0.0142(17)
C2 0.037(2) 0.042(2) 0.034(2) -0.0008(17) -0.0048(16) 0.0207(18)
C3 0.036(2) 0.051(3) 0.053(3) 0.001(2) 0.0002(19) 0.023(2)
C4 0.031(2) 0.043(3) 0.083(4) -0.004(2) -0.002(2) 0.009(2)
C5 0.045(3) 0.040(2) 0.090(4) -0.007(2) -0.004(3) 0.018(2)
C6 0.043(2) 0.047(3) 0.066(3) -0.008(2) -0.003(2) 0.025(2)
C7 0.035(2) 0.044(2) 0.040(2) -0.0014(18) -0.0079(17) 0.0218(18)
C8 0.040(2) 0.048(2) 0.043(2) -0.0025(19) -0.0081(18) 0.028(2)
C9 0.063(3) 0.054(3) 0.061(3) -0.003(2) -0.011(2) 0.039(3)
C10 0.043(2) 0.067(3) 0.055(3) -0.009(2) -0.004(2) 0.033(2)
C11 0.040(2) 0.041(2) 0.040(2) -0.0070(18) -0.0043(17) 0.0192(19)
C12 0.0322(19) 0.0320(19) 0.038(2) -0.0018(16) -0.0034(16) 0.0160(16)
C13 0.035(2) 0.038(2) 0.031(2) -0.0011(16) -0.0049(16) 0.0169(17)
C14 0.037(2) 0.036(2) 0.038(2) -0.0040(16) -0.0066(17) 0.0196(17)
C15 0.0309(19) 0.036(2) 0.039(2) -0.0078(16) -0.0053(16) 0.0164(17)
C16 0.035(2) 0.037(2) 0.045(2) -0.0059(17) -0.0030(17) 0.0195(17)
C1' 0.033(2) 0.043(2) 0.041(2) -0.0081(18) -0.0065(17) 0.0189(18)
C2' 0.037(2) 0.046(2) 0.043(2) -0.0048(19) -0.0049(18) 0.0210(19)
C3' 0.037(2) 0.046(2) 0.051(3) -0.003(2) 0.0010(19) 0.0161(19)
C4' 0.046(3) 0.061(3) 0.053(3) -0.011(2) 0.001(2) 0.030(2)
C5' 0.042(2) 0.048(3) 0.055(3) -0.013(2) -0.004(2) 0.024(2)
C6' 0.035(2) 0.045(2) 0.049(2) -0.0064(19) -0.0068(18) 0.0213(19)
C7' 0.040(2) 0.041(2) 0.051(3) -0.0023(19) 0.0033(19) 0.0162(19)
C8' 0.034(2) 0.049(3) 0.056(3) -0.016(2) -0.001(2) 0.010(2)
C9' 0.032(2) 0.074(3) 0.066(3) -0.016(3) 0.000(2) 0.012(2)
C10' 0.050(3) 0.046(3) 0.068(3) -0.015(2) 0.005(2) 0.014(2)
C11' 0.038(2) 0.048(2) 0.048(2) -0.020(2) -0.0129(19) 0.023(2)
C12' 0.033(2) 0.040(2) 0.040(2) -0.0093(17) -0.0058(17) 0.0187(17)
C13' 0.035(2) 0.036(2) 0.040(2) -0.0050(17) -0.0057(16) 0.0180(17)

loop_
_atom_type_symbol
_atom_type_description
_atom_type_scat_dispersion_real
_atom_type_scat_dispersion_imag
_atom_type_scat_source
C C 0.0033 0.0016 'International Tables Vol C Tables 4.2.6.8 and 6.1.1.4'
H H 0.0000 0.0000 'International Tables Vol C Tables 4.2.6.8 and 6.1.1.4'
N N 0.0061 0.0033 'International Tables Vol C Tables 4.2.6.8 and 6.1.1.4'
Cl Cl 0.1484 0.1585 'International Tables Vol C Tables 4.2.6.8 and 6.1.1.4'
Pd Pd -0.9988 1.0072 'International Tables Vol C Tables 4.2.6.8 and 6.1.1.4'

loop_
_geom_angle_atom_site_label_1
_geom_angle_atom_site_label_2
_geom_angle_atom_site_label_3
_geom_angle
C11 Pd1 C12 92.74(17)
C11 Pd1 N1 178.63(15)
C12 Pd1 N1 87.93(14)
C11 Pd1 Cl1 89.54(13)
C12 Pd1 Cl1 167.99(11)
N1 Pd1 Cl1 89.55(10)
C8 N1 Pd1 122.5(3)
C11 N2 C17A 174.0(6)
C11 N2 C17B 173.2(7)
C11' N1' C8' 128.8(4)
C11' N2' C17" 119.6(6)
C11' N2' C17' 130.2(5)
C6 C1 C2 118.8(4)
C6 C1 C13 121.2(4)
C2 C1 C13 120.0(4)
C3 C2 C1 118.0(4)
C3 C2 C7 118.0(4)
C1 C2 C7 123.7(4)
C4 C3 C2 122.8(4)
C5 C4 C3 118.7(4)
C4 C5 C6 120.1(4)
C5 C6 C1 121.6(4)
C2 C7 C8 119.6(3)
N1 C8 C10 107.8(3)
N1 C8 C9 108.4(3)
C10 C8 C9 110.2(4)
N1 C8 C7 108.9(3)
C10 C8 C7 113.5(4)
C9 C8 C7 107.9(4)
N2 C11 Pd1 174.9(4)
C14 C12 C13 104.7(3)
C14 C12 Pd1 116.7(3)
C13 C12 Pd1 116.3(2)
C1 C13 C15 117.4(3)
C1 C13 C12 113.1(3)
C15 C13 C12 100.8(3)
C12 C14 C16 102.5(3)
C12 C14 C12' 107.0(3)
C16 C14 C12' 101.7(3)
C16 C15 C13' 102.1(3)
C16 C15 C13 102.9(3)
C13' C15 C13 106.8(3)
C15 C16 C14 94.7(3)
N2 C17A C20A 108.7(8)
N2 C17A C19A 104.7(9)
C20A C17A C19A 110.8(10)
N2 C17A C18A 109.8(8)
C20A C17A C18A 110.9(8)
C19A C17A C18A 111.8(9)
N2 C17B C20B 109.0(9)
N2 C17B C19B 109.6(9)
C20B C17B C19B 114.5(11)
N2 C17B C18B 104.1(9)
C20B C17B C18B 108.5(10)
C19B C17B C18B 110.7(10)
C20' C17' C19' 108.3(9)
C20' C17' N2' 109.1(7)
C19' C17' N2' 112.5(7)
C20' C17' C18' 109.4(8)
C19' C17' C18' 112.6(8)
N2' C17' C18' 104.8(8)
N2' C17" C20" 101.0(8)
N2' C17" C19" 109.1(9)
C20" C17" C19" 111.8(10)
N2' C17" C18" 118.2(9)
C20" C17" C18" 108.6(9)
C19" C17" C18" 108.0(9)
C6' C1' C2' 118.8(4)
C6' C1' C13' 123.0(4)
C2' C1' C13' 118.1(4)
C3' C2' C1' 119.1(4)
C3' C2' C7' 120.6(4)
C1' C2' C7' 120.3(4)
C4' C3' C2' 121.0(4)
C5' C4' C3' 120.3(4)
C4' C5' C6' 119.2(4)
C1' C6' C5' 121.5(4)
C2' C7' C8' 113.3(4)
N1' C8' C10' 111.5(4)
N1' C8' C9' 105.0(4)
C10' C8' C9' 108.1(4)
N1' C8' C7' 114.8(3)
C10' C8' C7' 109.1(4)
C9' C8' C7' 108.2(4)
N1' C11' N2' 119.2(4)
N1' C11' C12' 125.5(4)
N2' C11' C12' 115.3(4)
C11' C12' C14 115.6(3)
C11' C12' C13' 115.8(3)
C14 C12' C13' 101.7(3)
C1' C13' C15 117.6(3)
C1' C13' C12' 114.4(3)
C15 C13' C12' 103.5(3)

loop_
_geom_bond_atom_site_label_1
_geom_bond_atom_site_label_2
_geom_bond_distance
Pd1 C11 1.936(4)
Pd1 C12 2.060(4)
Pd1 N1 2.101(3)
Pd1 Cl1 2.4457(11)
N1 C8 1.498(5)
N2 C11 1.140(5)
N2 C17A 1.459(9)
N2 C17B 1.479(11)
N1' C11' 1.291(6)
N1' C8' 1.456(6)
N2' C11' 1.350(6)
N2' C17" 1.488(11)
N2' C17' 1.507(10)
C1 C6 1.401(6)
C1 C2 1.414(6)
C1 C13 1.521(5)
C2 C3 1.394(6)
C2 C7 1.508(6)
C3 C4 1.387(6)
C4 C5 1.382(7)
C5 C6 1.383(6)
C7 C8 1.551(6)
C8 C10 1.525(6)
C8 C9 1.536(6)
C12 C14 1.537(5)
C12 C13 1.579(5)
C13 C15 1.557(5)
C14 C16 1.540(5)
C14 C12' 1.545(6)
C15 C16 1.536(6)
C15 C13' 1.547(5)
C17A C20A 1.503(12)
C17A C19A 1.520(12)
C17A C18A 1.524(12)
C17B C20B 1.490(13)
C17B C19B 1.534(12)
C17B C18B 1.554(14)
C17' C20' 1.499(11)
C17' C19' 1.501(11)
C17' C18' 1.522(12)
C17" C20" 1.510(13)
C17" C19" 1.535(13)
C17" C18" 1.538(14)
C1' C6' 1.382(6)
C1' C2' 1.409(6)
C1' C13' 1.525(6)
C2' C3' 1.393(6)
C2' C7' 1.498(6)
C3' C4' 1.381(6)
C4' C5' 1.374(7)
C5' C6' 1.397(6)
C7' C8' 1.578(6)
C8' C10' 1.531(6)
C8' C9' 1.537(6)
C11' C12' 1.540(5)
C12' C13' 1.587(5)
